data_4514459
loop_
_publ_author_name
'Qi, Xiao-Lin'
'Zhou, Dong-Dong'
'Zhang, Jing'
'Hu, Shuang'
'Haranczyk, Maciej'
'Wang, De-Yi'

_publ_section_title
;
 Simultaneous Improvement of Mechanical and Fire-Safety Properties of
 Polymer Composites with Phosphonate-Loaded MOF Additives.
;
_journal_issue 22
_journal_name_full 'ACS applied materials &amp; interfaces'
_journal_page_first 20325
_journal_page_last 20332
_journal_paper_doi 10.1021/acsami.9b02357
_journal_volume 11
_journal_year 2019
_chemical_formula_sum 'C331.78 H313.34 Cu48 O278.78 P14.59'
_chemical_formula_weight 12262.78
_space_group_IT_number 225
_space_group_name_Hall '-F 4 2 3'
_space_group_name_H-M_alt 'F m -3 m'
_symmetry_cell_setting cubic
_symmetry_space_group_name_Hall '-F 4 2 3'
_symmetry_space_group_name_H-M 'F m -3 m'
_atom_sites_solution_hydrogens geom
_atom_sites_solution_primary direct
_atom_sites_solution_secondary difmap
_audit_creation_method SHELXL-97
_cell_angle_alpha 90.00
_cell_angle_beta 90.00
_cell_angle_gamma 90.00
_cell_formula_units_Z 1
_cell_length_a 26.3260(13)
_cell_length_b 26.326
_cell_length_c 26.326
_cell_measurement_reflns_used 27368
_cell_measurement_temperature 103(2)
_cell_measurement_theta_max 26.56
_cell_measurement_theta_min 0.39
_cell_volume 18245.5(9)
_computing_structure_refinement 'SHELXL-97 (Sheldrick, 1997)'
_computing_structure_solution 'SHELXS-97 (Sheldrick, 1990)'
_diffrn_ambient_temperature 103(2)
_diffrn_measured_fraction_theta_full 0.951
_diffrn_measured_fraction_theta_max 0.951
_diffrn_measurement_device_type 'Rayonix MX300 CCD'
_diffrn_measurement_method '/w scan'
_diffrn_radiation_monochromator graphite
_diffrn_radiation_source 'fine-focus sealed tube'
_diffrn_radiation_type synchrotron
_diffrn_radiation_wavelength 0.82657
_diffrn_reflns_av_R_equivalents 0.0658
_diffrn_reflns_av_sigmaI/netI 0.0277
_diffrn_reflns_limit_h_max 29
_diffrn_reflns_limit_h_min -30
_diffrn_reflns_limit_k_max 31
_diffrn_reflns_limit_k_min -31
_diffrn_reflns_limit_l_max 33
_diffrn_reflns_limit_l_min -33
_diffrn_reflns_number 27368
_diffrn_reflns_theta_full 32.38
_diffrn_reflns_theta_max 32.38
_diffrn_reflns_theta_min 1.56
_exptl_absorpt_coefficient_mu 2.215
_exptl_absorpt_correction_T_max 0.8089
_exptl_absorpt_correction_T_min 0.8089
_exptl_absorpt_correction_type multi-scan
_exptl_absorpt_process_details SADABS
_exptl_crystal_colour blue
_exptl_crystal_density_diffrn 1.116
_exptl_crystal_density_method 'not measured'
_exptl_crystal_description octahedral
_exptl_crystal_F_000 6145
_exptl_crystal_size_max 0.10
_exptl_crystal_size_mid 0.10
_exptl_crystal_size_min 0.10
_refine_diff_density_max 0.938
_refine_diff_density_min -0.984
_refine_diff_density_rms 0.160
_refine_ls_extinction_method none
_refine_ls_goodness_of_fit_ref 1.090
_refine_ls_hydrogen_treatment constr
_refine_ls_matrix_type full
_refine_ls_number_parameters 80
_refine_ls_number_reflns 1048
_refine_ls_number_restraints 68
_refine_ls_restrained_S_all 1.071
_refine_ls_R_factor_all 0.0749
_refine_ls_R_factor_gt 0.0722
_refine_ls_shift/su_max 0.001
_refine_ls_shift/su_mean 0.000
_refine_ls_structure_factor_coef Fsqd
_refine_ls_weighting_details 'calc w=1/[\s^2^(Fo^2^)+(0.1489P)^2^+419.8126P] where P=(Fo^2^+2Fc^2^)/3'
_refine_ls_weighting_scheme calc
_refine_ls_wR_factor_gt 0.2466
_refine_ls_wR_factor_ref 0.2487
_reflns_number_gt 979
_reflns_number_total 1048
_reflns_threshold_expression >2sigma(I)
_cod_data_source_file am9b02357_si_002.cif
_cod_data_source_block cum
_cod_original_sg_symbol_H-M Fm-3m
_cod_database_code 4514459

loop_
_symmetry_equiv_pos_as_xyz
'x, y, z'
'-x, -y, z'
'-x, y, -z'
'x, -y, -z'
'z, x, y'
'z, -x, -y'
'-z, -x, y'
'-z, x, -y'
'y, z, x'
'-y, z, -x'
'y, -z, -x'
'-y, -z, x'
'y, x, -z'
'-y, -x, -z'
'y, -x, z'
'-y, x, z'
'x, z, -y'
'-x, z, y'
'-x, -z, -y'
'x, -z, y'
'z, y, -x'
'z, -y, x'
'-z, y, x'
'-z, -y, -x'
'x, y+1/2, z+1/2'
'-x, -y+1/2, z+1/2'
'-x, y+1/2, -z+1/2'
'x, -y+1/2, -z+1/2'
'z, x+1/2, y+1/2'
'z, -x+1/2, -y+1/2'
'-z, -x+1/2, y+1/2'
'-z, x+1/2, -y+1/2'
'y, z+1/2, x+1/2'
'-y, z+1/2, -x+1/2'
'y, -z+1/2, -x+1/2'
'-y, -z+1/2, x+1/2'
'y, x+1/2, -z+1/2'
'-y, -x+1/2, -z+1/2'
'y, -x+1/2, z+1/2'
'-y, x+1/2, z+1/2'
'x, z+1/2, -y+1/2'
'-x, z+1/2, y+1/2'
'-x, -z+1/2, -y+1/2'
'x, -z+1/2, y+1/2'
'z, y+1/2, -x+1/2'
'z, -y+1/2, x+1/2'
'-z, y+1/2, x+1/2'
'-z, -y+1/2, -x+1/2'
'x+1/2, y, z+1/2'
'-x+1/2, -y, z+1/2'
'-x+1/2, y, -z+1/2'
'x+1/2, -y, -z+1/2'
'z+1/2, x, y+1/2'
'z+1/2, -x, -y+1/2'
'-z+1/2, -x, y+1/2'
'-z+1/2, x, -y+1/2'
'y+1/2, z, x+1/2'
'-y+1/2, z, -x+1/2'
'y+1/2, -z, -x+1/2'
'-y+1/2, -z, x+1/2'
'y+1/2, x, -z+1/2'
'-y+1/2, -x, -z+1/2'
'y+1/2, -x, z+1/2'
'-y+1/2, x, z+1/2'
'x+1/2, z, -y+1/2'
'-x+1/2, z, y+1/2'
'-x+1/2, -z, -y+1/2'
'x+1/2, -z, y+1/2'
'z+1/2, y, -x+1/2'
'z+1/2, -y, x+1/2'
'-z+1/2, y, x+1/2'
'-z+1/2, -y, -x+1/2'
'x+1/2, y+1/2, z'
'-x+1/2, -y+1/2, z'
'-x+1/2, y+1/2, -z'
'x+1/2, -y+1/2, -z'
'z+1/2, x+1/2, y'
'z+1/2, -x+1/2, -y'
'-z+1/2, -x+1/2, y'
'-z+1/2, x+1/2, -y'
'y+1/2, z+1/2, x'
'-y+1/2, z+1/2, -x'
'y+1/2, -z+1/2, -x'
'-y+1/2, -z+1/2, x'
'y+1/2, x+1/2, -z'
'-y+1/2, -x+1/2, -z'
'y+1/2, -x+1/2, z'
'-y+1/2, x+1/2, z'
'x+1/2, z+1/2, -y'
'-x+1/2, z+1/2, y'
'-x+1/2, -z+1/2, -y'
'x+1/2, -z+1/2, y'
'z+1/2, y+1/2, -x'
'z+1/2, -y+1/2, x'
'-z+1/2, y+1/2, x'
'-z+1/2, -y+1/2, -x'
'-x, -y, -z'
'x, y, -z'
'x, -y, z'
'-x, y, z'
'-z, -x, -y'
'-z, x, y'
'z, x, -y'
'z, -x, y'
'-y, -z, -x'
'y, -z, x'
'-y, z, x'
'y, z, -x'
'-y, -x, z'
'y, x, z'
'-y, x, -z'
'y, -x, -z'
'-x, -z, y'
'x, -z, -y'
'x, z, y'
'-x, z, -y'
'-z, -y, x'
'-z, y, -x'
'z, -y, -x'
'z, y, x'
'-x, -y+1/2, -z+1/2'
'x, y+1/2, -z+1/2'
'x, -y+1/2, z+1/2'
'-x, y+1/2, z+1/2'
'-z, -x+1/2, -y+1/2'
'-z, x+1/2, y+1/2'
'z, x+1/2, -y+1/2'
'z, -x+1/2, y+1/2'
'-y, -z+1/2, -x+1/2'
'y, -z+1/2, x+1/2'
'-y, z+1/2, x+1/2'
'y, z+1/2, -x+1/2'
'-y, -x+1/2, z+1/2'
'y, x+1/2, z+1/2'
'-y, x+1/2, -z+1/2'
'y, -x+1/2, -z+1/2'
'-x, -z+1/2, y+1/2'
'x, -z+1/2, -y+1/2'
'x, z+1/2, y+1/2'
'-x, z+1/2, -y+1/2'
'-z, -y+1/2, x+1/2'
'-z, y+1/2, -x+1/2'
'z, -y+1/2, -x+1/2'
'z, y+1/2, x+1/2'
'-x+1/2, -y, -z+1/2'
'x+1/2, y, -z+1/2'
'x+1/2, -y, z+1/2'
'-x+1/2, y, z+1/2'
'-z+1/2, -x, -y+1/2'
'-z+1/2, x, y+1/2'
'z+1/2, x, -y+1/2'
'z+1/2, -x, y+1/2'
'-y+1/2, -z, -x+1/2'
'y+1/2, -z, x+1/2'
'-y+1/2, z, x+1/2'
'y+1/2, z, -x+1/2'
'-y+1/2, -x, z+1/2'
'y+1/2, x, z+1/2'
'-y+1/2, x, -z+1/2'
'y+1/2, -x, -z+1/2'
'-x+1/2, -z, y+1/2'
'x+1/2, -z, -y+1/2'
'x+1/2, z, y+1/2'
'-x+1/2, z, -y+1/2'
'-z+1/2, -y, x+1/2'
'-z+1/2, y, -x+1/2'
'z+1/2, -y, -x+1/2'
'z+1/2, y, x+1/2'
'-x+1/2, -y+1/2, -z'
'x+1/2, y+1/2, -z'
'x+1/2, -y+1/2, z'
'-x+1/2, y+1/2, z'
'-z+1/2, -x+1/2, -y'
'-z+1/2, x+1/2, y'
'z+1/2, x+1/2, -y'
'z+1/2, -x+1/2, y'
'-y+1/2, -z+1/2, -x'
'y+1/2, -z+1/2, x'
'-y+1/2, z+1/2, x'
'y+1/2, z+1/2, -x'
'-y+1/2, -x+1/2, z'
'y+1/2, x+1/2, z'
'-y+1/2, x+1/2, -z'
'y+1/2, -x+1/2, -z'
'-x+1/2, -z+1/2, y'
'x+1/2, -z+1/2, -y'
'x+1/2, z+1/2, y'
'-x+1/2, z+1/2, -y'
'-z+1/2, -y+1/2, x'
'-z+1/2, y+1/2, -x'
'z+1/2, -y+1/2, -x'
'z+1/2, y+1/2, x'

loop_
_atom_site_label
_atom_site_type_symbol
_atom_site_fract_x
_atom_site_fract_y
_atom_site_fract_z
_atom_site_U_iso_or_equiv
_atom_site_adp_type
_atom_site_occupancy
_atom_site_symmetry_multiplicity
_atom_site_calc_flag
_atom_site_refinement_flags
_atom_site_disorder_assembly
_atom_site_disorder_group
Cu1 Cu 1.78558(2) -1.21442(2) -1.0000 0.0218(5) Uani 1 4 d S . .
O1 O 1.74325(14) -1.18300(14) -1.05281(13) 0.0367(9) Uani 1 1 d . A .
C2 C 1.67782(19) -1.17782(19) -1.1128(2) 0.0310(14) Uani 1 2 d S A .
C1 C 1.7031(2) -1.2031(2) -1.0691(3) 0.0302(13) Uani 1 2 d S . .
C3 C 1.63459(19) -1.1991(3) -1.13459(19) 0.0310(14) Uani 1 2 d S . .
H3 H 1.6198 -1.2285 -1.1198 0.037 Uiso 1 2 calc SR A .
O2A O 1.8434(6) -1.1566(6) -1.0000 0.069(6) Uani 0.70 4 d SPU A 1
H2AB H 1.8399 -1.1375 -0.9733 0.083 Uiso 0.17 1 d PR A 1
H2AA H 1.8385 -1.1362 -1.0255 0.083 Uiso 0.17 1 d PR A 1
O2B O 1.844(2) -1.156(2) -1.0145(19) 0.049(6) Uani 0.15 2 d SPDU . 2
P1 P 1.8690(15) -1.1310(15) -0.966(2) 0.187(8) Uani 0.15 2 d SPDU . 2
C7 C 1.9160(14) -1.0840(14) -0.953(4) 0.232(9) Uani 0.15 2 d SPDU . 2
H7C H 1.9263 -1.0940 -0.9905 0.279 Uiso 0.08 1 d PR . 2
H7A H 1.9012 -1.0526 -0.9473 0.279 Uiso 0.15 2 d SPR . 2
H7B H 1.9452 -1.0866 -0.9302 0.279 Uiso 0.08 1 d PR . 2
O4 O 1.9132(13) -1.170(3) -0.9132(13) 0.122(9) Uani 0.15 2 d SPDU . 2
C4 C 1.941(2) -1.211(3) -0.941(2) 0.093(15) Uani 0.15 2 d SPDU . 2
H4A H 1.9634 -1.2293 -0.9174 0.111 Uiso 0.08 1 calc PR . 2
H4B H 1.9615 -1.1959 -0.9682 0.111 Uiso 0.08 1 calc PR . 2
H4C H 1.9166 -1.2350 -0.9559 0.111 Uiso 0.08 1 calc PR . 2
O5 O 1.853(2) -1.1127(14) -0.8873(14) 0.134(9) Uani 0.15 2 d SPDU . 2
C5 C 1.8474(14) -1.1526(14) -0.8474(14) 0.301(5) Uani 0.46 6 d SPDU . 2
H5B H 1.8332 -1.1410 -0.8136 0.361 Uiso 0.08 1 d PR . 2
H5A H 1.8255 -1.1744 -0.8558 0.361 Uiso 0.15 2 d SPR . 2
H5C H 1.8804 -1.1693 -0.8365 0.361 Uiso 0.08 1 d PR . 2
O1W O 1.630(4) -1.017(5) -1.0000 0.07(5) Uiso 0.05 2 d SP . .
H1WA H 1.6356 -1.0530 -1.0000 0.084 Uiso 0.05 2 d SPR . .
H1WB H 1.6108 -1.0078 -0.9661 0.084 Uiso 0.02 1 d PR . .
O2W O 1.7357(16) -1.2357(16) -1.2357(16) 0.06(2) Uiso 0.15 6 d SP . .
H2WB H 1.7464 -1.2243 -1.2687 0.074 Uiso 0.02 1 d PR . .
H2WA H 1.7457 -1.2171 -1.2074 0.074 Uiso 0.02 1 d PR . .

loop_
_atom_site_aniso_label
_atom_site_aniso_U_11
_atom_site_aniso_U_22
_atom_site_aniso_U_33
_atom_site_aniso_U_23
_atom_site_aniso_U_13
_atom_site_aniso_U_12
Cu1 0.0235(5) 0.0235(5) 0.0184(6) 0.000 0.000 -0.0122(3)
O1 0.0393(19) 0.0359(18) 0.0348(18) 0.0107(15) -0.0125(14) -0.0133(15)
C2 0.033(2) 0.033(2) 0.027(3) 0.0045(19) -0.0045(19) -0.004(3)
C1 0.034(2) 0.034(2) 0.023(3) 0.0014(19) -0.0014(19) -0.006(3)
C3 0.030(2) 0.032(3) 0.030(2) 0.0055(19) -0.004(2) -0.0055(19)
O2A 0.064(6) 0.064(6) 0.081(11) 0.000 0.000 -0.046(6)
O2B 0.049(6) 0.049(6) 0.048(7) 0.001(3) 0.001(3) -0.002(4)
P1 0.187(8) 0.187(8) 0.188(10) -0.002(4) -0.002(4) -0.005(5)
C7 0.232(9) 0.232(9) 0.233(11) 0.000(4) 0.000(4) 0.000(5)
O4 0.122(8) 0.122(10) 0.122(8) 0.002(4) -0.001(5) -0.002(4)
C4 0.092(15) 0.095(18) 0.092(15) 0.006(7) 0.002(10) -0.006(7)
O5 0.134(10) 0.134(8) 0.134(8) 0.001(5) 0.000(4) 0.000(4)
C5 0.301(5) 0.301(5) 0.301(5) 0.000(3) 0.000(3) 0.000(3)

loop_
_atom_type_symbol
_atom_type_description
_atom_type_scat_dispersion_real
_atom_type_scat_dispersion_imag
_atom_type_scat_source
C C 0.0052 0.0023 'International Tables Vol C Tables 4.2.6.8 and 6.1.1.4'
H H 0.0000 0.0000 'International Tables Vol C Tables 4.2.6.8 and 6.1.1.4'
O O 0.0162 0.0086 'International Tables Vol C Tables 4.2.6.8 and 6.1.1.4'
P P 0.1331 0.1307 'International Tables Vol C Tables 4.2.6.8 and 6.1.1.4'
Cu Cu 0.2556 1.6828 'International Tables Vol C Tables 4.2.6.8 and 6.1.1.4'

loop_
_geom_angle_atom_site_label_1
_geom_angle_atom_site_label_2
_geom_angle_atom_site_label_3
_geom_angle
_geom_angle_site_symmetry_1
_geom_angle_site_symmetry_3
O1 Cu1 O1 88.7(2) 110_825 .
O1 Cu1 O1 90.1(2) 110_825 13_823
O1 Cu1 O1 168.1(2) . 13_823
O1 Cu1 O1 168.1(2) 110_825 98_553
O1 Cu1 O1 90.1(2) . 98_553
O1 Cu1 O1 88.7(2) 13_823 98_553
O1 Cu1 O2A 95.94(10) 110_825 .
O1 Cu1 O2A 95.94(10) . .
O1 Cu1 O2A 95.94(10) 13_823 .
O1 Cu1 O2A 95.94(10) 98_553 .
O1 Cu1 O2B 102.9(9) 110_825 98_553
O1 Cu1 O2B 102.9(9) . 98_553
O1 Cu1 O2B 88.9(9) 13_823 98_553
O1 Cu1 O2B 88.9(9) 98_553 98_553
O2A Cu1 O2B 9.9(12) . 98_553
O1 Cu1 O2B 88.9(9) 110_825 .
O1 Cu1 O2B 88.9(9) . .
O1 Cu1 O2B 102.9(9) 13_823 .
O1 Cu1 O2B 102.9(9) 98_553 .
O2A Cu1 O2B 9.9(12) . .
O2B Cu1 O2B 20(2) 98_553 .
O1 Cu1 Cu1 84.06(10) 110_825 169_823
O1 Cu1 Cu1 84.06(10) . 169_823
O1 Cu1 Cu1 84.06(10) 13_823 169_823
O1 Cu1 Cu1 84.06(10) 98_553 169_823
O2A Cu1 Cu1 180.00(4) . 169_823
O2B Cu1 Cu1 170.1(12) 98_553 169_823
O2B Cu1 Cu1 170.1(12) . 169_823
C1 O1 Cu1 122.8(4) . .
C3 C2 C3 119.1(7) . 58
C3 C2 C1 120.3(3) . .
C3 C2 C1 120.3(3) 58 .
O1 C1 O1 126.2(6) . 181
O1 C1 C2 116.9(3) . .
O1 C1 C2 116.9(3) 181 .
C2 C3 C2 120.9(7) . 79
C2 C3 H3 119.6 . .
C2 C3 H3 119.6 79 .
Cu1 O2A H2AB 109.4 . .
Cu1 O2A H2AA 109.4 . .
H2AB O2A H2AA 104.6 . .
O2B O2B P1 119(5) 98_553 98_553
O2B O2B P1 36(3) 98_553 .
P1 O2B P1 83(7) 98_553 .
O2B O2B Cu1 80.1(12) 98_553 .
P1 O2B Cu1 161(6) 98_553 .
P1 O2B Cu1 116(4) . .
O2B O2B H2AB 24.4 98_553 .
P1 O2B H2AB 104.9 98_553 .
P1 O2B H2AB 30.2 . .
Cu1 O2B H2AB 93.1 . .
O2B O2B H2AA 118.4 98_553 .
P1 O2B H2AA 53.3 98_553 .
P1 O2B H2AA 98.1 . .
Cu1 O2B H2AA 119.7 . .
H2AB O2B H2AA 94.0 . .
O2B P1 O2B 25(4) 98_553 .
O2B P1 C7 162(7) 98_553 .
O2B P1 C7 137(5) . .
O2B P1 P1 61(5) 98_553 98_553
O2B P1 P1 36(3) . 98_553
C7 P1 P1 101(3) . 98_553
O2B P1 O4 111(4) 98_553 .
O2B P1 O4 124(2) . .
C7 P1 O4 80(3) . .
P1 P1 O4 131.7(15) 98_553 .
O2B P1 O4 111(4) 98_553 11_836
O2B P1 O4 124(2) . 11_836
C7 P1 O4 80(3) . 11_836
P1 P1 O4 131.7(15) 98_553 11_836
O4 P1 O4 96(3) . 11_836
O2B P1 O5 119(5) 98_553 8_623
O2B P1 O5 142(4) . 8_623
C7 P1 O5 78.1(18) . 8_623
P1 P1 O5 162.8(11) 98_553 8_623
O4 P1 O5 31.1(17) . 8_623
O4 P1 O5 65.4(19) 11_836 8_623
O2B P1 O5 119(5) 98_553 .
O2B P1 O5 142(4) . .
C7 P1 O5 78.1(18) . .
P1 P1 O5 162.8(11) 98_553 .
O4 P1 O5 65.4(19) . .
O4 P1 O5 31.1(17) 11_836 .
O5 P1 O5 34(2) 8_623 .
O2B P1 H2AB 33.8 98_553 .
O2B P1 H2AB 47.9 . .
C7 P1 H2AB 148.3 . .
P1 P1 H2AB 76.4 98_553 .
O4 P1 H2AB 125.5 . .
O4 P1 H2AB 78.7 11_836 .
O5 P1 H2AB 113.3 8_623 .
O5 P1 H2AB 95.0 . .
O2B P1 H2AA 40.5 98_553 .
O2B P1 H2AA 20.0 . .
C7 P1 H2AA 122.9 . .
P1 P1 H2AA 27.4 98_553 .
O4 P1 H2AA 143.7 . .
O4 P1 H2AA 114.1 11_836 .
O5 P1 H2AA 159.1 8_623 .
O5 P1 H2AA 140.9 . .
H2AB P1 H2AA 49.0 . .
O2B P1 H7C 129.8 98_553 .
O2B P1 H7C 105.3 . .
C7 P1 H7C 33.3 . .
P1 P1 H7C 70.3 98_553 .
O4 P1 H7C 92.2 . .
O4 P1 H7C 109.4 11_836 .
O5 P1 H7C 104.2 8_623 .
O5 P1 H7C 111.2 . .
H2AB P1 H7C 141.1 . .
H2AA P1 H7C 95.7 . .
C7 C7 C7 60.00(2) 11_836 8_623
C7 C7 P1 129(3) 11_836 .
C7 C7 P1 129(3) 8_623 .
C7 C7 H7C 146.8 11_836 .
C7 C7 H7C 118.8 8_623 .
P1 C7 H7C 79.6 . .
C7 C7 H7A 42.3 11_836 .
C7 C7 H7A 101.0 8_623 .
P1 C7 H7A 110.8 . .
H7C C7 H7A 118.2 . .
C7 C7 H7B 67.6 11_836 .
C7 C7 H7B 8.4 8_623 .
P1 C7 H7B 128.1 . .
H7C C7 H7B 110.7 . .
H7A C7 H7B 107.7 . .
O5 O4 C4 167(8) 8_623 .
O5 O4 P1 78(3) 8_623 .
C4 O4 P1 108(2) . .
O5 O4 P1 78(3) 8_623 8_623
C4 O4 P1 108(2) . 8_623
P1 O4 P1 120(4) . 8_623
O4 C4 H4A 109.5 . .
O4 C4 H4B 109.5 . .
H4A C4 H4B 109.5 . .
O4 C4 H4C 109.5 . .
H4A C4 H4C 109.5 . .
H4B C4 H4C 109.5 . .
O4 O5 O5 143(3) 11_836 11_836
O4 O5 O5 143(3) 11_836 8_623
O5 O5 O5 60.000(16) 11_836 8_623
O4 O5 C5 142(7) 11_836 .
O5 O5 C5 64.6(16) 11_836 .
O5 O5 C5 64.6(16) 8_623 .
O4 O5 P1 70.6(18) 11_836 11_836
O5 O5 P1 72.8(11) 11_836 11_836
O5 O5 P1 122.5(17) 8_623 11_836
C5 O5 P1 122.3(16) . 11_836
O4 O5 P1 70.6(18) 11_836 .
O5 O5 P1 122.5(17) 11_836 .
O5 O5 P1 72.8(11) 8_623 .
C5 O5 P1 122.3(16) . .
P1 O5 P1 113(4) 11_836 .
O5 C5 O5 51(3) 11_836 .
O5 C5 O5 51(3) 11_836 8_623
O5 C5 O5 51(3) . 8_623
O5 C5 H5B 97.5 11_836 .
O5 C5 H5B 116.2 . .
O5 C5 H5B 148.0 8_623 .
O5 C5 H5A 159.1 11_836 .
O5 C5 H5A 111.1 . .
O5 C5 H5A 111.1 8_623 .
H5B C5 H5A 100.8 . .
O5 C5 H5C 74.2 11_836 .
O5 C5 H5C 114.8 . .
O5 C5 H5C 68.7 8_623 .
H5B C5 H5C 101.5 . .
H5A C5 H5C 111.4 . .
O1W O1W O1W 90.00(9) 17_553 115
O1W O1W O1W 45.00(5) 17_553 99_535
O1W O1W O1W 45.00(5) 115 99_535
O1W O1W H1WA 134.3 17_553 .
O1W O1W H1WA 134.3 115 .
O1W O1W H1WA 170.8 99_535 .
O1W O1W H1WB 40.2 17_553 .
O1W O1W H1WB 116.0 115 .
O1W O1W H1WB 76.7 99_535 .
H1WA O1W H1WB 107.7 . .
O2W O2W O2W 60.000(13) 51_852 74_825
O2W O2W O2W 60.000(1) 51_852 28_522
O2W O2W O2W 60.000(2) 74_825 28_522
O2W O2W H2WB 32.2 51_852 .
O2W O2W H2WB 90.8 74_825 .
O2W O2W H2WB 65.3 28_522 .
O2W O2W H2WA 111.5 51_852 .
O2W O2W H2WA 99.9 74_825 .
O2W O2W H2WA 159.9 28_522 .
H2WB O2W H2WA 118.4 . .

loop_
_geom_bond_atom_site_label_1
_geom_bond_atom_site_label_2
_geom_bond_distance
_geom_bond_site_symmetry_2
Cu1 O1 1.965(3) 110_825
Cu1 O1 1.965(3) .
Cu1 O1 1.965(3) 13_823
Cu1 O1 1.965(3) 98_553
Cu1 O2A 2.15(2) .
Cu1 O2B 2.22(8) 98_553
Cu1 O2B 2.22(8) .
Cu1 Cu1 2.6495(18) 169_823
O1 C1 1.258(5) .
C2 C3 1.392(5) .
C2 C3 1.392(5) 58
C2 C1 1.485(9) .
C1 O1 1.258(5) 181
C3 C2 1.392(5) 79
C3 H3 0.9500 .
O2A H2AB 0.8692 .
O2A H2AA 0.8690 .
O2B O2B 0.76(10) 98_553
O2B P1 1.05(7) 98_553
O2B P1 1.57(2) .
O2B H2AB 1.1919 .
O2B H2AA 0.6085 .
P1 O2B 1.05(7) 98_553
P1 C7 1.79(2) .
P1 P1 1.79(11) 98_553
P1 O4 2.09(5) .
P1 O4 2.09(5) 11_836
P1 O5 2.17(6) 8_623
P1 O5 2.17(6) .
P1 H2AB 0.8066 .
P1 H2AA 1.7628 .
P1 H7C 1.9081 .
C7 C7 1.37(15) 11_836
C7 C7 1.37(15) 8_623
C7 H7C 1.0637 .
C7 H7A 0.9243 .
C7 H7B 0.9724 .
O4 O5 1.14(6) 8_623
O4 C4 1.491(16) .
O4 P1 2.09(5) 8_623
C4 H4A 0.9800 .
C4 H4B 0.9800 .
C4 H4C 0.9800 .
O5 O4 1.14(6) 11_836
O5 O5 1.28(8) 11_836
O5 O5 1.28(8) 8_623
O5 C5 1.495(17) .
O5 P1 2.17(6) 11_836
C5 O5 1.495(17) 11_836
C5 O5 1.495(16) 8_623
C5 H5B 1.0103 .
C5 H5A 0.8417 .
C5 H5C 1.0142 .
O1W O1W 0.63(18) 17_553
O1W O1W 0.63(18) 115
O1W O1W 0.9(3) 99_535
O1W H1WA 0.9602 .
O1W H1WB 1.0507 .
O2W O2W 1.06(12) 51_852
O2W O2W 1.06(12) 74_825
O2W O2W 1.06(12) 28_522
O2W H2WB 0.9620 .
O2W H2WA 0.9284 .
